data_4503211
loop_
_publ_author_name
'Qi, Yan'
'Luo, Feng'
'Che, Yunxia'
'Zheng, Jimin'

_publ_section_title
;
 Hydrothermal Synthesis of Metal&#x2212;Organic Frameworks Based on
 Aromatic Polycarboxylate and Flexible Bis(imidazole) Ligands
;
_journal_issue 2
_journal_name_full 'Crystal Growth &amp; Design'
_journal_page_first 606
_journal_paper_doi 10.1021/cg700758c
_journal_volume 8
_journal_year 2008
_chemical_formula_sum 'C36 H36 N8 Ni2 O8'
_chemical_formula_weight 826.15
_chemical_name_systematic
; 
 ? 
;
_space_group_IT_number 15
_symmetry_cell_setting monoclinic
_symmetry_space_group_name_Hall '-C 2yc'
_symmetry_space_group_name_H-M 'C 1 2/c 1'
_atom_sites_solution_hydrogens geom
_atom_sites_solution_primary direct
_atom_sites_solution_secondary difmap
_audit_creation_method SHELXL-97
_cell_angle_alpha 90.00
_cell_angle_beta 104.98(3)
_cell_angle_gamma 90.00
_cell_formula_units_Z 2
_cell_length_a 15.389(3)
_cell_length_b 9.4636(19)
_cell_length_c 12.728(3)
_cell_measurement_reflns_used 7527
_cell_measurement_temperature 298(2)
_cell_measurement_theta_max 27.47
_cell_measurement_theta_min 3.23
_cell_volume 1790.7(7)
_computing_cell_refinement 'RAXIS-RAPID Auto(Rigaku, 2004)'
_computing_data_collection 'RAXIS-RAPID Auto(Rigaku, 2004)'
_computing_data_reduction 'CrystalStructure(Rigaku/MSC, 2004)'
_computing_molecular_graphics 'SHELXL-97 (Sheldrick, 2001)'
_computing_publication_material 'SHELXL-97 (Sheldrick, 1997)'
_computing_structure_refinement 'SHELXL-97 (Sheldrick, 1997)'
_computing_structure_solution 'SHELXS-97 (Sheldrick, 1997)'
_diffrn_ambient_temperature 293(2)
_diffrn_measured_fraction_theta_full 0.999
_diffrn_measured_fraction_theta_max 0.999
_diffrn_measurement_device_type 'rigaku r-axis rapid IP area detector'
_diffrn_measurement_method '\w scans'
_diffrn_radiation_monochromator graphite
_diffrn_radiation_probe x-ray
_diffrn_radiation_type MoK\a
_diffrn_radiation_wavelength 0.71073
_diffrn_reflns_av_R_equivalents 0.0368
_diffrn_reflns_av_sigmaI/netI 0.0298
_diffrn_reflns_limit_h_max 19
_diffrn_reflns_limit_h_min -19
_diffrn_reflns_limit_k_max 12
_diffrn_reflns_limit_k_min -12
_diffrn_reflns_limit_l_max 16
_diffrn_reflns_limit_l_min -16
_diffrn_reflns_number 8683
_diffrn_reflns_theta_full 27.47
_diffrn_reflns_theta_max 27.47
_diffrn_reflns_theta_min 3.23
_diffrn_source 'rotating anode'
_exptl_absorpt_coefficient_mu 1.116
_exptl_absorpt_correction_T_max 0.8852
_exptl_absorpt_correction_T_min 0.7662
_exptl_absorpt_correction_type multi-scan
_exptl_crystal_colour Green
_exptl_crystal_density_diffrn 1.532
_exptl_crystal_density_method 'not measured'
_exptl_crystal_description Block
_exptl_crystal_F_000 856
_exptl_crystal_size_max 0.25
_exptl_crystal_size_mid 0.18
_exptl_crystal_size_min 0.11
_refine_diff_density_max 0.249
_refine_diff_density_min -0.380
_refine_diff_density_rms 0.061
_refine_ls_extinction_method none
_refine_ls_goodness_of_fit_ref 1.036
_refine_ls_hydrogen_treatment constr
_refine_ls_matrix_type full
_refine_ls_number_parameters 124
_refine_ls_number_reflns 2052
_refine_ls_number_restraints 0
_refine_ls_restrained_S_all 1.036
_refine_ls_R_factor_all 0.0302
_refine_ls_R_factor_gt 0.0263
_refine_ls_shift/su_max 0.000
_refine_ls_shift/su_mean 0.000
_refine_ls_structure_factor_coef Fsqd
_refine_ls_weighting_details 'calc w=1/[\s^2^(Fo^2^)+(0.0292P)^2^+1.5332P] where P=(Fo^2^+2Fc^2^)/3'
_refine_ls_weighting_scheme calc
_refine_ls_wR_factor_gt 0.0657
_refine_ls_wR_factor_ref 0.0677
_reflns_number_gt 1834
_reflns_number_total 2052
_reflns_threshold_expression >2sigma(I)
_cod_data_source_file cg700758c-file005.cif
_cod_data_source_block shelxl
_cod_depositor_comments
;
The following automatic conversions were performed:

'_symmetry_cell_setting' value 'Monoclinic' changed to 'monoclinic'
according to /home/saulius/struct/CIF-dictionaries/cif_core.dic
dictionary named 'cif_core.dic' version 2.4.1 from
2010-06-29.

'_exptl_absorpt_correction_type' value 'Multi-scan'
changed to 'multi-scan' according to
/home/saulius/struct/CIF-dictionaries/cif_core.dic dictionary named
'cif_core.dic' version 2.4.1 from 2010-06-29.

Automatic conversion script
Id: cif_fix_values 1715 2011-07-08 13:25:40Z adriana 
;
_cod_original_cell_volume 1790.7(6)
_cod_original_sg_symbol_H-M C2/c
_cod_database_code 4503211

loop_
_symmetry_equiv_pos_as_xyz
'x, y, z'
'-x, y, -z+1/2'
'x+1/2, y+1/2, z'
'-x+1/2, y+1/2, -z+1/2'
'-x, -y, -z'
'x, -y, z-1/2'
'-x+1/2, -y+1/2, -z'
'x+1/2, -y+1/2, z-1/2'

loop_
_atom_site_label
_atom_site_type_symbol
_atom_site_fract_x
_atom_site_fract_y
_atom_site_fract_z
_atom_site_U_iso_or_equiv
_atom_site_adp_type
_atom_site_occupancy
_atom_site_symmetry_multiplicity
_atom_site_calc_flag
_atom_site_refinement_flags
C1 C 0.49433(10) 0.19775(16) -0.12761(11) 0.0228(3) Uani 1 1 d .
C2 C 0.49391(10) 0.32605(15) -0.19735(11) 0.0239(3) Uani 1 1 d .
C3 C 0.48634(13) 0.45537(19) -0.14799(14) 0.0365(4) Uani 1 1 d .
H3 H 0.4766 0.4562 -0.0789 0.044 Uiso 1 1 calc R
C4 C 0.49292(14) 0.58252(19) -0.19912(17) 0.0466(5) Uani 1 1 d .
H4 H 0.4877 0.6675 -0.1645 0.056 Uiso 1 1 calc R
C5 C 0.67409(12) 0.1799(2) 0.08845(13) 0.0437(5) Uani 1 1 d .
H5 H 0.6767 0.2139 0.0208 0.052 Uiso 1 1 calc R
C6 C 0.62981(11) 0.07276(18) 0.21289(12) 0.0305(3) Uani 1 1 d .
H6 H 0.5960 0.0190 0.2491 0.037 Uiso 1 1 calc R
C7 C 0.73596(14) 0.2061(3) 0.18330(15) 0.0513(6) Uani 1 1 d .
H7 H 0.7876 0.2608 0.1930 0.062 Uiso 1 1 calc R
C8 C 0.75016(12) 0.1307(2) 0.37933(13) 0.0417(4) Uani 1 1 d .
H8A H 0.8149 0.1255 0.3906 0.050 Uiso 1 1 calc R
H8B H 0.7309 0.0455 0.4092 0.050 Uiso 1 1 calc R
C9 C 0.72783(13) 0.2561(2) 0.43911(12) 0.0419(4) Uani 1 1 d .
H9A H 0.6631 0.2626 0.4273 0.050 Uiso 1 1 calc R
H9B H 0.7485 0.3415 0.4110 0.050 Uiso 1 1 calc R
N1 N 0.60713(9) 0.09579(15) 0.10688(9) 0.0273(3) Uani 1 1 d .
N2 N 0.70723(9) 0.13614(17) 0.26165(10) 0.0348(3) Uani 1 1 d .
Ni1 Ni 0.5000 0.0000 0.0000 0.02000(9) Uani 1 2 d S
O1 O 0.44675(7) 0.19958(12) -0.06045(8) 0.0304(3) Uani 1 1 d .
O2 O 0.54474(7) 0.09385(11) -0.13130(7) 0.0241(2) Uani 1 1 d .

loop_
_atom_site_aniso_label
_atom_site_aniso_U_11
_atom_site_aniso_U_22
_atom_site_aniso_U_33
_atom_site_aniso_U_23
_atom_site_aniso_U_13
_atom_site_aniso_U_12
C1 0.0265(7) 0.0265(7) 0.0135(6) -0.0027(5) 0.0020(5) -0.0018(6)
C2 0.0273(7) 0.0236(7) 0.0193(7) -0.0014(6) 0.0032(6) -0.0008(6)
C3 0.0500(10) 0.0301(9) 0.0305(8) -0.0087(7) 0.0122(8) -0.0021(8)
C4 0.0624(12) 0.0219(8) 0.0576(11) -0.0088(8) 0.0191(10) -0.0005(8)
C5 0.0444(10) 0.0643(13) 0.0216(8) 0.0031(8) 0.0072(7) -0.0238(9)
C6 0.0334(8) 0.0384(9) 0.0184(7) -0.0006(6) 0.0046(6) -0.0102(7)
C7 0.0439(10) 0.0778(15) 0.0300(9) -0.0001(9) 0.0054(8) -0.0335(10)
C8 0.0427(10) 0.0566(12) 0.0193(7) -0.0023(7) -0.0037(7) -0.0075(9)
C9 0.0391(10) 0.0622(12) 0.0206(8) -0.0027(8) 0.0008(7) -0.0041(8)
N1 0.0307(6) 0.0347(7) 0.0158(5) -0.0009(5) 0.0048(5) -0.0074(5)
N2 0.0349(7) 0.0479(9) 0.0181(6) -0.0032(6) 0.0008(6) -0.0131(6)
Ni1 0.02331(15) 0.02479(15) 0.01166(13) -0.00079(9) 0.00406(10) -0.00046(10)
O1 0.0363(6) 0.0343(6) 0.0242(5) 0.0032(4) 0.0142(5) 0.0064(5)
O2 0.0305(5) 0.0267(5) 0.0152(4) -0.0002(4) 0.0062(4) 0.0030(4)

loop_
_atom_type_symbol
_atom_type_description
_atom_type_scat_dispersion_real
_atom_type_scat_dispersion_imag
_atom_type_scat_source
C C 0.0033 0.0016 'International Tables Vol C Tables 4.2.6.8 and 6.1.1.4'
H H 0.0000 0.0000 'International Tables Vol C Tables 4.2.6.8 and 6.1.1.4'
N N 0.0061 0.0033 'International Tables Vol C Tables 4.2.6.8 and 6.1.1.4'
O O 0.0106 0.0060 'International Tables Vol C Tables 4.2.6.8 and 6.1.1.4'
Ni Ni 0.3393 1.1124 'International Tables Vol C Tables 4.2.6.8 and 6.1.1.4'

loop_
_geom_angle_atom_site_label_1
_geom_angle_atom_site_label_2
_geom_angle_atom_site_label_3
_geom_angle
_geom_angle_site_symmetry_1
_geom_angle_site_symmetry_3
O2 C1 O1 120.43(13) . .
O2 C1 C2 121.13(13) . .
O1 C1 C2 118.32(13) . .
O2 C1 Ni1 60.99(7) . .
O1 C1 Ni1 59.45(8) . .
C2 C1 Ni1 175.24(10) . .
C3 C2 C2 118.60(10) . 2_654
C3 C2 C1 115.54(13) . .
C2 C2 C1 125.73(8) 2_654 .
C4 C3 C2 121.77(16) . .
C4 C3 H3 119.1 . .
C2 C3 H3 119.1 . .
C4 C4 C3 119.61(11) 2_654 .
C4 C4 H4 120.2 2_654 .
C3 C4 H4 120.2 . .
C7 C5 N1 109.93(15) . .
C7 C5 H5 125.0 . .
N1 C5 H5 125.0 . .
N1 C6 N2 111.66(14) . .
N1 C6 H6 124.2 . .
N2 C6 H6 124.2 . .
C5 C7 N2 106.09(16) . .
C5 C7 H7 127.0 . .
N2 C7 H7 127.0 . .
N2 C8 C9 112.78(16) . .
N2 C8 H8A 109.0 . .
C9 C8 H8A 109.0 . .
N2 C8 H8B 109.0 . .
C9 C8 H8B 109.0 . .
H8A C8 H8B 107.8 . .
C8 C9 C9 110.8(2) . 7_656
C8 C9 H9A 109.5 . .
C9 C9 H9A 109.5 7_656 .
C8 C9 H9B 109.5 . .
C9 C9 H9B 109.5 7_656 .
H9A C9 H9B 108.1 . .
C6 N1 C5 105.00(13) . .
C6 N1 Ni1 123.89(11) . .
C5 N1 Ni1 130.76(10) . .
C6 N2 C7 107.31(13) . .
C6 N2 C8 124.65(15) . .
C7 N2 C8 128.03(15) . .
N1 Ni1 N1 180.00(9) 5_655 .
N1 Ni1 O1 89.09(5) 5_655 .
N1 Ni1 O1 90.91(5) . .
N1 Ni1 O1 90.91(5) 5_655 5_655
N1 Ni1 O1 89.09(5) . 5_655
O1 Ni1 O1 180.00(9) . 5_655
N1 Ni1 O2 88.23(5) 5_655 5_655
N1 Ni1 O2 91.77(5) . 5_655
O1 Ni1 O2 118.47(4) . 5_655
O1 Ni1 O2 61.53(4) 5_655 5_655
N1 Ni1 O2 91.77(5) 5_655 .
N1 Ni1 O2 88.23(5) . .
O1 Ni1 O2 61.53(4) . .
O1 Ni1 O2 118.47(4) 5_655 .
O2 Ni1 O2 180.00(5) 5_655 .
N1 Ni1 C1 90.74(5) 5_655 .
N1 Ni1 C1 89.26(5) . .
O1 Ni1 C1 30.78(4) . .
O1 Ni1 C1 149.22(4) 5_655 .
O2 Ni1 C1 149.25(4) 5_655 .
O2 Ni1 C1 30.75(4) . .
N1 Ni1 C1 89.26(5) 5_655 5_655
N1 Ni1 C1 90.74(5) . 5_655
O1 Ni1 C1 149.22(4) . 5_655
O1 Ni1 C1 30.78(4) 5_655 5_655
O2 Ni1 C1 30.75(4) 5_655 5_655
O2 Ni1 C1 149.25(4) . 5_655
C1 Ni1 C1 180.00(7) . 5_655
C1 O1 Ni1 89.77(9) . .
C1 O2 Ni1 88.26(8) . .

loop_
_geom_bond_atom_site_label_1
_geom_bond_atom_site_label_2
_geom_bond_distance
_geom_bond_site_symmetry_2
C1 O2 1.2607(18) .
C1 O1 1.2613(17) .
C1 C2 1.503(2) .
C1 Ni1 2.4647(15) .
C2 C3 1.394(2) .
C2 C2 1.400(3) 2_654
C3 C4 1.384(3) .
C3 H3 0.9300 .
C4 C4 1.368(4) 2_654
C4 H4 0.9300 .
C5 C7 1.353(2) .
C5 N1 1.369(2) .
C5 H5 0.9300 .
C6 N1 1.3216(19) .
C6 N2 1.335(2) .
C6 H6 0.9300 .
C7 N2 1.362(2) .
C7 H7 0.9300 .
C8 N2 1.4735(19) .
C8 C9 1.497(3) .
C8 H8A 0.9700 .
C8 H8B 0.9700 .
C9 C9 1.528(3) 7_656
C9 H9A 0.9700 .
C9 H9B 0.9700 .
N1 Ni1 2.0570(13) .
Ni1 N1 2.0570(13) 5_655
Ni1 O1 2.1225(12) .
Ni1 O1 2.1225(12) 5_655
Ni1 O2 2.1564(11) 5_655
Ni1 O2 2.1564(11) .
Ni1 C1 2.4647(15) 5_655

loop_
_geom_torsion_atom_site_label_1
_geom_torsion_atom_site_label_2
_geom_torsion_atom_site_label_3
_geom_torsion_atom_site_label_4
_geom_torsion
_geom_torsion_site_symmetry_1
_geom_torsion_site_symmetry_4
O2 C1 C2 C3 -141.25(15) . .
O1 C1 C2 C3 34.7(2) . .
Ni1 C1 C2 C3 -26.2(14) . .
O2 C1 C2 C2 34.4(3) . 2_654
O1 C1 C2 C2 -149.60(19) . 2_654
Ni1 C1 C2 C2 149.5(12) . 2_654
C2 C2 C3 C4 -1.7(3) 2_654 .
C1 C2 C3 C4 174.27(17) . .
C2 C3 C4 C4 0.1(4) . 2_654
N1 C5 C7 N2 0.5(3) . .
N2 C8 C9 C9 178.77(19) . 7_656
N2 C6 N1 C5 -0.6(2) . .
N2 C6 N1 Ni1 173.23(11) . .
C7 C5 N1 C6 0.0(2) . .
C7 C5 N1 Ni1 -173.19(15) . .
N1 C6 N2 C7 0.9(2) . .
N1 C6 N2 C8 179.83(17) . .
C5 C7 N2 C6 -0.8(3) . .
C5 C7 N2 C8 -179.70(19) . .
C9 C8 N2 C6 -95.9(2) . .
C9 C8 N2 C7 82.8(3) . .
C6 N1 Ni1 N1 -63(100) . 5_655
C5 N1 Ni1 N1 109(100) . 5_655
C6 N1 Ni1 O1 125.61(14) . .
C5 N1 Ni1 O1 -62.27(17) . .
C6 N1 Ni1 O1 -54.39(14) . 5_655
C5 N1 Ni1 O1 117.73(17) . 5_655
C6 N1 Ni1 O2 7.09(14) . 5_655
C5 N1 Ni1 O2 179.21(17) . 5_655
C6 N1 Ni1 O2 -172.91(14) . .
C5 N1 Ni1 O2 -0.79(17) . .
C6 N1 Ni1 C1 156.35(14) . .
C5 N1 Ni1 C1 -31.53(17) . .
C6 N1 Ni1 C1 -23.65(14) . 5_655
C5 N1 Ni1 C1 148.47(17) . 5_655
O2 C1 Ni1 N1 -92.21(8) . 5_655
O1 C1 Ni1 N1 86.96(9) . 5_655
C2 C1 Ni1 N1 150.2(13) . 5_655
O2 C1 Ni1 N1 87.79(8) . .
O1 C1 Ni1 N1 -93.04(9) . .
C2 C1 Ni1 N1 -29.8(13) . .
O2 C1 Ni1 O1 -179.17(13) . .
C2 C1 Ni1 O1 63.3(13) . .
O2 C1 Ni1 O1 0.83(13) . 5_655
O1 C1 Ni1 O1 180.0 . 5_655
C2 C1 Ni1 O1 -116.7(13) . 5_655
O2 C1 Ni1 O2 180.0 . 5_655
O1 C1 Ni1 O2 -0.83(13) . 5_655
C2 C1 Ni1 O2 62.4(13) . 5_655
O1 C1 Ni1 O2 179.17(13) . .
C2 C1 Ni1 O2 -117.6(13) . .
O2 C1 Ni1 C1 64(100) . 5_655
O1 C1 Ni1 C1 -117(100) . 5_655
C2 C1 Ni1 C1 -54(100) . 5_655
O2 C1 O1 Ni1 0.84(13) . .
C2 C1 O1 Ni1 -175.17(11) . .
N1 Ni1 O1 C1 -92.99(9) 5_655 .
N1 Ni1 O1 C1 87.01(9) . .
O1 Ni1 O1 C1 83(100) 5_655 .
O2 Ni1 O1 C1 179.52(8) 5_655 .
O2 Ni1 O1 C1 -0.48(8) . .
C1 Ni1 O1 C1 180.0 5_655 .
O1 C1 O2 Ni1 -0.83(13) . .
C2 C1 O2 Ni1 175.07(12) . .
N1 Ni1 O2 C1 88.48(9) 5_655 .
N1 Ni1 O2 C1 -91.52(9) . .
O1 Ni1 O2 C1 0.48(8) . .
O1 Ni1 O2 C1 -179.52(8) 5_655 .
O2 Ni1 O2 C1 -123(39) 5_655 .
C1 Ni1 O2 C1 180.0 5_655 .
